data_4024467
loop_
_publ_author_name
'Jan Storch'
'Jan S\'ykora'
'Jan \<Cerm\'ak'
'Jind\<rich Karban'
'Ivana C\'isa\<rov\'a'
'Ale\<s R\%u\<zi\<cka'

_publ_section_title
;
Synthesis of Hexahelicene and 1-Methoxyhexahelicene via Cycloisomerization
of Biphenylyl-Naphthalene Derivatives
;
_journal_name_full 'Journal of Organic Chemistry'
_journal_page_first 3090
_journal_page_last 3093
_journal_paper_doi 10.1021/jo900077j
_journal_volume 74
_journal_year 2009
_chemical_formula_moiety 'C29 H22 O1'
_chemical_formula_sum 'C29 H22 O'
_chemical_formula_weight 386.49
_space_group_IT_number 2
_symmetry_cell_setting triclinic
_symmetry_space_group_name_Hall '-P 1'
_symmetry_space_group_name_H-M 'P -1'
_atom_sites_solution_hydrogens geom
_atom_sites_solution_primary direct
_audit_creation_date 08-09-22
_audit_creation_method CRYSTALS_ver_12.82
_cell_angle_alpha 62.5540(1)
_cell_angle_beta 81.6270(1)
_cell_angle_gamma 70.110(2)
_cell_formula_units_Z 2
_cell_length_a 9.5675(3)
_cell_length_b 11.4646(3)
_cell_length_c 11.6322(3)
_cell_measurement_reflns_used 4695
_cell_measurement_temperature 150
_cell_measurement_theta_max 27
_cell_measurement_theta_min 1
_cell_volume 1064.66(5)
_computing_cell_refinement 'DENZO/SCALEPACK (Otwinowski & Minor, 1997)'
_computing_data_collection 'COLLECT. Nonius (1997-2001).'
_computing_data_reduction 'DENZO/SCALEPACK (Otwinowski & Minor, 1997)'
_computing_molecular_graphics 'CAMERON (Watkin et al., 1996)'
_computing_publication_material 'CRYSTALS (Betteridge et al., 2003)'
_computing_structure_refinement 'CRYSTALS (Betteridge et al., 2003)'
_computing_structure_solution 'SIR92 (Altomare et al., 1994)'
_diffrn_ambient_temperature 150
_diffrn_measured_fraction_theta_full 0.996
_diffrn_measured_fraction_theta_max 0.996
_diffrn_measurement_device_type 'Nonius Kappa CCD'
_diffrn_measurement_method '\f & \w scans'
_diffrn_radiation_monochromator graphite
_diffrn_radiation_type 'Mo K\a'
_diffrn_radiation_wavelength 0.71073
_diffrn_reflns_av_R_equivalents 0.013
_diffrn_reflns_limit_h_max 12
_diffrn_reflns_limit_h_min -12
_diffrn_reflns_limit_k_max 14
_diffrn_reflns_limit_k_min -14
_diffrn_reflns_limit_l_max 15
_diffrn_reflns_limit_l_min -15
_diffrn_reflns_number 9074
_diffrn_reflns_theta_full 27.472
_diffrn_reflns_theta_max 27.472
_diffrn_reflns_theta_min 1.973
_diffrn_standards_number 0
_exptl_absorpt_coefficient_mu 0.071
_exptl_absorpt_correction_T_max 0.9858
_exptl_absorpt_correction_T_min 0.9858
_exptl_absorpt_correction_type none
_exptl_crystal_colour colorless
_exptl_crystal_density_diffrn 1.206
_exptl_crystal_description prism
_exptl_crystal_F_000 408
_exptl_crystal_size_max 0.30
_exptl_crystal_size_mid 0.20
_exptl_crystal_size_min 0.20
_refine_diff_density_max 0.19
_refine_diff_density_min -0.20
_refine_ls_extinction_method None
_refine_ls_goodness_of_fit_ref 1.1353
_refine_ls_hydrogen_treatment mixed
_refine_ls_matrix_type full
_refine_ls_number_parameters 359
_refine_ls_number_reflns 3783
_refine_ls_number_restraints 0
_refine_ls_R_factor_all 0.0557
_refine_ls_R_factor_gt 0.0403
_refine_ls_shift/su_max 0.021557
_refine_ls_structure_factor_coef F
_refine_ls_weighting_details
;
 Method, part 1, Chebychev polynomial, (Watkin, 1994, Prince, 1982) 
 [weight] = 1.0/[A~0~*T~0~(x)+A~1~*T~1~(x) ... +A~n-1~]*T~n-1~(x)] 
 where A~i~ are the Chebychev coefficients listed below and x= Fcalc/Fmax 
 Method = Robust Weighting (Prince, 1982) 
 W = [weight] * [1-(deltaF/6*sigmaF)^2^]^2^ 
 A~i~ are: 
 1.19 0.917 1.00 0.267 0.216 
;
_refine_ls_weighting_scheme calc
_refine_ls_wR_factor_all 0.0550
_refine_ls_wR_factor_gt 0.0450
_refine_ls_wR_factor_ref 0.0450
_reflns_limit_h_max 12
_reflns_limit_h_min -12
_reflns_limit_k_max 14
_reflns_limit_k_min -12
_reflns_limit_l_max 15
_reflns_limit_l_min 0
_reflns_number_gt 3783
_reflns_number_total 4842
_reflns_threshold_expression I>1.96u(I)
_oxford_diffrn_Wilson_B_factor 0.00
_oxford_diffrn_Wilson_scale 0.00
_oxford_refine_ls_scale 1.422(2)
_cod_data_source_file jo900077j_si_003.cif
_cod_data_source_block CRYSTALS_cif
_cod_depositor_comments
;
The following automatic conversions were performed:
'_symmetry_cell_setting' value 'Triclinic' changed to 'triclinic'
according to '/home/saulius/struct/CIF-dictionaries/cif_core.dic'
dictionary named 'cif_core.dic' version 2.4.1 from 2010-06-29.

Automatic conversion script
Id: cif_fix_enum 1527 2010-12-29 10:47:43Z saulius 
;
_cod_original_sg_symbol_H-M 'P -1 '
_cod_original_formula_sum 'C29 H22 O1'
_cod_database_code 4024467

loop_
_symmetry_equiv_pos_as_xyz
x,y,z
-x,-y,-z

loop_
_atom_site_label
_atom_site_type_symbol
_atom_site_fract_x
_atom_site_fract_y
_atom_site_fract_z
_atom_site_U_iso_or_equiv
_atom_site_occupancy
_atom_site_adp_type
_atom_site_refinement_flags_posn
_atom_site_refinement_flags_adp
_atom_site_refinement_flags_occupancy
_atom_site_disorder_assembly
_atom_site_disorder_group
_atom_site_attached_hydrogens
O29 O 1.02058(9) 0.06245(9) 0.22913(9) 0.0325 1.0000 Uani . . . . . .
C1 C 0.75207(12) 0.31495(11) 0.04012(10) 0.0228 1.0000 Uani . . . . . .
C2 C 0.69387(13) 0.43351(12) 0.05709(11) 0.0264 1.0000 Uani . . . . . .
C3 C 0.75025(14) 0.54628(12) -0.01132(12) 0.0311 1.0000 Uani . . . . . .
C4 C 0.86503(14) 0.53883(12) -0.09438(12) 0.0321 1.0000 Uani . . . . . .
C5 C 1.04714(15) 0.41012(14) -0.20276(13) 0.0362 1.0000 Uani . . . . . .
C6 C 1.10412(16) 0.29578(15) -0.22470(14) 0.0410 1.0000 Uani . . . . . .
C7 C 1.04511(15) 0.18450(14) -0.16133(13) 0.0363 1.0000 Uani . . . . . .
C8 C 0.93177(14) 0.18945(12) -0.07559(12) 0.0293 1.0000 Uani . . . . . .
C9 C 0.86947(12) 0.30648(11) -0.04972(10) 0.0236 1.0000 Uani . . . . . .
C10 C 0.92759(13) 0.41944(12) -0.11614(11) 0.0273 1.0000 Uani . . . . . .
C11 C 0.69275(12) 0.19615(11) 0.11957(10) 0.0225 1.0000 Uani . . . . . .
C12 C 0.71744(12) 0.12486(11) 0.25403(11) 0.0232 1.0000 Uani . . . . . .
C13 C 0.65500(13) 0.01931(12) 0.32956(12) 0.0278 1.0000 Uani . . . . . .
C14 C 0.57033(14) -0.01820(13) 0.27312(12) 0.0304 1.0000 Uani . . . . . .
C15 C 0.54663(13) 0.04996(13) 0.14043(12) 0.0293 1.0000 Uani . . . . . .
C16 C 0.60544(12) 0.15817(12) 0.06296(11) 0.0252 1.0000 Uani . . . . . .
C17 C 0.56953(13) 0.23274(12) -0.07304(12) 0.0273 1.0000 Uani . . . . . .
C18 C 0.53029(14) 0.29499(12) -0.18428(12) 0.0289 1.0000 Uani . . . . . .
C19 C 0.47996(19) 0.37386(16) -0.31888(13) 0.0398 1.0000 Uani . . . . . .
C20 C 0.80810(12) 0.15947(11) 0.32127(10) 0.0238 1.0000 Uani . . . . . .
C21 C 0.96322(13) 0.12404(11) 0.30902(11) 0.0265 1.0000 Uani . . . . . .
C22 C 1.04818(14) 0.14909(13) 0.37768(12) 0.0308 1.0000 Uani . . . . . .
C23 C 0.97852(15) 0.20909(13) 0.45944(12) 0.0336 1.0000 Uani . . . . . .
C24 C 0.82616(15) 0.24693(13) 0.47167(12) 0.0315 1.0000 Uani . . . . . .
C25 C 0.73979(13) 0.22277(11) 0.40196(11) 0.0259 1.0000 Uani . . . . . .
C26 C 0.58002(14) 0.26799(12) 0.40895(11) 0.0286 1.0000 Uani . . . . . .
C27 C 0.44756(14) 0.31293(13) 0.40870(12) 0.0323 1.0000 Uani . . . . . .
C28 C 0.28630(17) 0.3719(2) 0.40605(19) 0.0511 1.0000 Uani . . . . . .
C30 C 1.17486(15) 0.04015(17) 0.19987(16) 0.0399 1.0000 Uani . . . . . .
H21 H 0.6131(16) 0.4388(14) 0.1175(14) 0.030(3) 1.0000 Uiso . . . . . .
H31 H 0.7085(17) 0.6280(16) 0.0026(15) 0.038(4) 1.0000 Uiso . . . . . .
H41 H 0.9070(16) 0.6175(15) -0.1411(14) 0.035(4) 1.0000 Uiso . . . . . .
H51 H 1.0910(18) 0.4904(17) -0.2477(16) 0.049(4) 1.0000 Uiso . . . . . .
H61 H 1.189(2) 0.2889(18) -0.2843(17) 0.053(5) 1.0000 Uiso . . . . . .
H71 H 1.0870(18) 0.1019(17) -0.1797(16) 0.047(4) 1.0000 Uiso . . . . . .
H81 H 0.8898(16) 0.1114(15) -0.0281(14) 0.033(4) 1.0000 Uiso . . . . . .
H131 H 0.6685(16) -0.0272(15) 0.4246(15) 0.034(4) 1.0000 Uiso . . . . . .
H141 H 0.5308(16) -0.0936(15) 0.3281(14) 0.031(3) 1.0000 Uiso . . . . . .
H151 H 0.4860(17) 0.0219(15) 0.1001(15) 0.038(4) 1.0000 Uiso . . . . . .
H191 H 0.481(3) 0.320(2) -0.361(2) 0.087(7) 1.0000 Uiso . . . . . .
H192 H 0.541(2) 0.431(2) -0.371(2) 0.081(7) 1.0000 Uiso . . . . . .
H193 H 0.379(3) 0.439(3) -0.329(2) 0.092(7) 1.0000 Uiso . . . . . .
H221 H 1.1566(16) 0.1221(14) 0.3694(13) 0.030(3) 1.0000 Uiso . . . . . .
H231 H 1.0386(18) 0.2268(17) 0.5077(16) 0.049(4) 1.0000 Uiso . . . . . .
H241 H 0.7770(17) 0.2878(16) 0.5310(15) 0.039(4) 1.0000 Uiso . . . . . .
H281 H 0.240(3) 0.360(3) 0.491(3) 0.122(10) 1.0000 Uiso . . . . . .
H282 H 0.254(3) 0.470(3) 0.372(3) 0.109(9) 1.0000 Uiso . . . . . .
H283 H 0.243(3) 0.339(3) 0.363(3) 0.099(8) 1.0000 Uiso . . . . . .
H301 H 1.1947(19) 0.0018(18) 0.1353(17) 0.052(5) 1.0000 Uiso . . . . . .
H302 H 1.2374(19) -0.0262(18) 0.2814(17) 0.050(5) 1.0000 Uiso . . . . . .
H303 H 1.1961(19) 0.1329(19) 0.1584(17) 0.052(5) 1.0000 Uiso . . . . . .

loop_
_atom_site_aniso_label
_atom_site_aniso_U_11
_atom_site_aniso_U_22
_atom_site_aniso_U_33
_atom_site_aniso_U_23
_atom_site_aniso_U_13
_atom_site_aniso_U_12
O29 0.0241(4) 0.0397(5) 0.0367(5) -0.0205(4) 0.0033(3) -0.0095(4)
C1 0.0228(5) 0.0233(5) 0.0205(5) -0.0081(4) -0.0013(4) -0.0064(4)
C2 0.0255(6) 0.0266(6) 0.0263(6) -0.0128(5) 0.0011(5) -0.0060(4)
C3 0.0345(7) 0.0230(6) 0.0349(6) -0.0139(5) 0.0011(5) -0.0065(5)
C4 0.0364(7) 0.0232(5) 0.0338(6) -0.0090(5) 0.0027(5) -0.0120(5)
C5 0.0369(7) 0.0332(6) 0.0351(7) -0.0114(5) 0.0113(5) -0.0165(5)
C6 0.0394(7) 0.0404(7) 0.0401(7) -0.0186(6) 0.0183(6) -0.0150(6)
C7 0.0392(7) 0.0323(6) 0.0369(7) -0.0184(5) 0.0120(6) -0.0109(5)
C8 0.0310(6) 0.0269(6) 0.0302(6) -0.0129(5) 0.0055(5) -0.0108(5)
C9 0.0240(5) 0.0235(5) 0.0211(5) -0.0082(4) 0.0003(4) -0.0071(4)
C10 0.0275(6) 0.0254(5) 0.0256(6) -0.0084(4) 0.0012(5) -0.0088(4)
C11 0.0197(5) 0.0239(5) 0.0243(5) -0.0120(4) 0.0024(4) -0.0061(4)
C12 0.0208(5) 0.0242(5) 0.0248(5) -0.0115(4) 0.0014(4) -0.0068(4)
C13 0.0276(6) 0.0282(6) 0.0263(6) -0.0100(5) 0.0015(4) -0.0105(5)
C14 0.0296(6) 0.0295(6) 0.0350(6) -0.0136(5) 0.0054(5) -0.0154(5)
C15 0.0260(6) 0.0345(6) 0.0347(6) -0.0195(5) 0.0028(5) -0.0127(5)
C16 0.0222(5) 0.0287(6) 0.0270(6) -0.0156(5) 0.0025(4) -0.0070(4)
C17 0.0254(6) 0.0316(6) 0.0307(6) -0.0186(5) 0.0032(5) -0.0099(5)
C18 0.0310(6) 0.0326(6) 0.0299(6) -0.0185(5) 0.0017(5) -0.0119(5)
C19 0.0528(9) 0.0408(7) 0.0296(7) -0.0147(6) -0.0043(6) -0.0182(7)
C20 0.0263(6) 0.0221(5) 0.0213(5) -0.0057(4) -0.0015(4) -0.0102(4)
C21 0.0275(6) 0.0242(5) 0.0252(6) -0.0070(4) -0.0003(4) -0.0105(4)
C22 0.0267(6) 0.0306(6) 0.0318(6) -0.0075(5) -0.0032(5) -0.0127(5)
C23 0.0374(7) 0.0346(6) 0.0321(6) -0.0115(5) -0.0053(5) -0.0173(5)
C24 0.0383(7) 0.0312(6) 0.0287(6) -0.0136(5) -0.0004(5) -0.0144(5)
C25 0.0290(6) 0.0253(5) 0.0219(5) -0.0076(4) 0.0006(4) -0.0108(4)
C26 0.0339(6) 0.0309(6) 0.0237(5) -0.0130(5) 0.0019(5) -0.0128(5)
C27 0.0332(7) 0.0401(7) 0.0285(6) -0.0172(5) 0.0021(5) -0.0147(5)
C28 0.0295(7) 0.0771(12) 0.0519(10) -0.0348(9) -0.0001(7) -0.0133(7)
C30 0.0246(6) 0.0481(8) 0.0498(9) -0.0256(7) 0.0060(6) -0.0109(6)

loop_
_atom_type_symbol
_atom_type_scat_dispersion_real
_atom_type_scat_dispersion_imag
_atom_type_scat_Cromer_Mann_a1
_atom_type_scat_Cromer_Mann_b1
_atom_type_scat_Cromer_Mann_a2
_atom_type_scat_Cromer_Mann_b2
_atom_type_scat_Cromer_Mann_a3
_atom_type_scat_Cromer_Mann_b3
_atom_type_scat_Cromer_Mann_a4
_atom_type_scat_Cromer_Mann_b4
_atom_type_scat_Cromer_Mann_c
_atom_type_scat_source
C 0.0033 0.0016 2.3100 20.8439 1.0200 10.2075 1.5886 0.5687 0.8650 51.6512 0.2156 'International Tables Vol C 4.2.6.8 and 6.1.1.4'
H 0.0000 0.0000 0.4930 10.5109 0.3229 26.1257 0.1402 3.1424 0.0408 57.7998 0.0030 'International Tables Vol C 4.2.6.8 and 6.1.1.4'
O 0.0106 0.0060 3.0485 13.2771 2.2868 5.7011 1.5463 0.3239 0.8670 32.9089 0.2508 'International Tables Vol C 4.2.6.8 and 6.1.1.4'

loop_
_geom_angle_atom_site_label_1
_geom_angle_site_symmetry_1
_geom_angle_atom_site_label_2
_geom_angle_site_symmetry_2
_geom_angle_atom_site_label_3
_geom_angle_site_symmetry_3
_geom_angle
_geom_angle_publ_flag
C21 . O29 . C30 . 117.51(10) yes
C2 . C1 . C9 . 119.62(10) yes
C2 . C1 . C11 . 118.78(10) yes
C9 . C1 . C11 . 121.58(10) yes
C1 . C2 . C3 . 121.04(11) yes
C1 . C2 . H21 . 119.0(8) no
C3 . C2 . H21 . 119.9(8) no
C2 . C3 . C4 . 120.32(11) yes
C2 . C3 . H31 . 119.7(9) no
C4 . C3 . H31 . 119.9(9) no
C3 . C4 . C10 . 120.68(11) yes
C3 . C4 . H41 . 120.5(8) no
C10 . C4 . H41 . 118.8(8) no
C6 . C5 . C10 . 120.72(12) yes
C6 . C5 . H51 . 120.5(9) no
C10 . C5 . H51 . 118.8(9) no
C5 . C6 . C7 . 120.44(12) yes
C5 . C6 . H61 . 120.5(10) no
C7 . C6 . H61 . 119.1(10) no
C6 . C7 . C8 . 120.15(12) yes
C6 . C7 . H71 . 119.5(9) no
C8 . C7 . H71 . 120.3(9) no
C7 . C8 . C9 . 121.19(11) yes
C7 . C8 . H81 . 121.7(8) no
C9 . C8 . H81 . 117.1(8) no
C1 . C9 . C8 . 122.85(10) yes
C1 . C9 . C10 . 118.90(10) yes
C8 . C9 . C10 . 118.26(10) yes
C9 . C10 . C5 . 119.22(11) yes
C9 . C10 . C4 . 119.38(11) yes
C5 . C10 . C4 . 121.40(11) yes
C1 . C11 . C12 . 119.84(10) yes
C1 . C11 . C16 . 121.33(10) yes
C12 . C11 . C16 . 118.76(10) yes
C11 . C12 . C13 . 120.06(10) yes
C11 . C12 . C20 . 121.94(10) yes
C13 . C12 . C20 . 118.00(10) yes
C12 . C13 . C14 . 120.85(11) yes
C12 . C13 . H131 . 119.6(9) no
C14 . C13 . H131 . 119.5(9) no
C13 . C14 . C15 . 119.74(11) yes
C13 . C14 . H141 . 118.8(8) no
C15 . C14 . H141 . 121.5(8) no
C14 . C15 . C16 . 120.46(11) yes
C14 . C15 . H151 . 119.4(9) no
C16 . C15 . H151 . 120.1(9) no
C11 . C16 . C15 . 120.11(11) yes
C11 . C16 . C17 . 121.11(10) yes
C15 . C16 . C17 . 118.72(10) yes
C16 . C17 . C18 . 175.75(13) yes
C17 . C18 . C19 . 178.43(13) yes
C18 . C19 . H191 . 114.9(14) no
C18 . C19 . H192 . 111.5(13) no
H191 . C19 . H192 . 105.5(18) no
C18 . C19 . H193 . 112.3(14) no
H191 . C19 . H193 . 106.8(19) no
H192 . C19 . H193 . 105.0(19) no
C12 . C20 . C21 . 120.75(10) yes
C12 . C20 . C25 . 120.33(10) yes
C21 . C20 . C25 . 118.86(10) yes
C20 . C21 . O29 . 115.05(10) yes
C20 . C21 . C22 . 120.63(11) yes
O29 . C21 . C22 . 124.31(11) yes
C21 . C22 . C23 . 119.57(12) yes
C21 . C22 . H221 . 119.7(8) no
C23 . C22 . H221 . 120.7(8) no
C22 . C23 . C24 . 120.99(12) yes
C22 . C23 . H231 . 119.5(10) no
C24 . C23 . H231 . 119.5(10) no
C23 . C24 . C25 . 119.68(12) yes
C23 . C24 . H241 . 120.9(9) no
C25 . C24 . H241 . 119.4(9) no
C24 . C25 . C20 . 120.24(11) yes
C24 . C25 . C26 . 120.20(11) yes
C20 . C25 . C26 . 119.51(10) yes
C25 . C26 . C27 . 176.07(13) yes
C26 . C27 . C28 . 178.29(15) yes
C27 . C28 . H281 . 115.7(17) no
C27 . C28 . H282 . 112.7(16) no
H281 . C28 . H282 . 93(2) no
C27 . C28 . H283 . 109.9(15) no
H281 . C28 . H283 . 111(2) no
H282 . C28 . H283 . 114(2) no
O29 . C30 . H301 . 106.2(10) no
O29 . C30 . H302 . 110.3(10) no
H301 . C30 . H302 . 111.5(14) no
O29 . C30 . H303 . 109.3(10) no
H301 . C30 . H303 . 109.1(14) no
H302 . C30 . H303 . 110.3(14) no

loop_
_geom_bond_atom_site_label_1
_geom_bond_site_symmetry_1
_geom_bond_atom_site_label_2
_geom_bond_site_symmetry_2
_geom_bond_distance
_geom_bond_publ_flag
O29 . C21 . 1.3623(14) yes
O29 . C30 . 1.4272(15) yes
C1 . C2 . 1.3773(16) yes
C1 . C9 . 1.4285(15) yes
C1 . C11 . 1.4980(15) yes
C2 . C3 . 1.4131(17) yes
C2 . H21 . 0.972(14) no
C3 . C4 . 1.3602(18) yes
C3 . H31 . 0.964(16) no
C4 . C10 . 1.4190(17) yes
C4 . H41 . 1.001(15) no
C5 . C6 . 1.365(2) yes
C5 . C10 . 1.4196(17) yes
C5 . H51 . 1.026(17) no
C6 . C7 . 1.4113(19) yes
C6 . H61 . 0.997(18) no
C7 . C8 . 1.3672(17) yes
C7 . H71 . 1.003(17) no
C8 . C9 . 1.4218(16) yes
C8 . H81 . 0.996(15) no
C9 . C10 . 1.4234(15) yes
C11 . C12 . 1.4028(15) yes
C11 . C16 . 1.4118(15) yes
C12 . C13 . 1.3972(16) yes
C12 . C20 . 1.4965(15) yes
C13 . C14 . 1.3872(17) yes
C13 . H131 . 0.988(15) no
C14 . C15 . 1.3834(18) yes
C14 . H141 . 0.970(14) no
C15 . C16 . 1.4016(16) yes
C15 . H151 . 1.003(16) no
C16 . C17 . 1.4364(16) yes
C17 . C18 . 1.1968(17) yes
C18 . C19 . 1.4558(18) yes
C19 . H191 . 0.94(3) no
C19 . H192 . 0.96(2) no
C19 . H193 . 0.98(3) no
C20 . C21 . 1.4034(16) yes
C20 . C25 . 1.4005(16) yes
C21 . C22 . 1.3930(17) yes
C22 . C23 . 1.3886(19) yes
C22 . H221 . 0.980(14) no
C23 . C24 . 1.3783(19) yes
C23 . H231 . 0.983(17) no
C24 . C25 . 1.4054(16) yes
C24 . H241 . 0.985(16) no
C25 . C26 . 1.4406(17) yes
C26 . C27 . 1.1945(18) yes
C27 . C28 . 1.457(2) yes
C28 . H281 . 0.99(3) no
C28 . H282 . 0.95(3) no
C28 . H283 . 0.95(3) no
C30 . H301 . 0.999(18) no
C30 . H302 . 1.013(18) no
C30 . H303 . 1.025(18) no

loop_
_cod_related_entry_id
_cod_related_entry_database
_cod_related_entry_code
1 ChemSpider 24539737
